data_7157387
loop_
_publ_author_name
'Teng, Qiaoqiao'
'Singh, Chandan'
'Han, Yuan'
'Huynh, Han Vinh'

_publ_section_title
;
 Fused azole-thiazolines via one-pot cyclization of functionalized
 N-heterocyclic carbene precursors.
;
_journal_issue 13
_journal_name_full 'Organic &amp; biomolecular chemistry'
_journal_page_first 2487
_journal_page_last 2491
_journal_paper_doi 10.1039/c9ob02548k
_journal_volume 18
_journal_year 2020
_chemical_formula_sum 'C13 H14 N4 S2'
_chemical_formula_weight 290.40
_space_group_IT_number 19
_space_group_name_Hall 'P 2ac 2ab'
_space_group_name_H-M_alt 'P 21 21 21'
_symmetry_cell_setting orthorhombic
_symmetry_space_group_name_H-M 'P 21 21 21'
_atom_sites_solution_hydrogens geom
_atom_sites_solution_primary direct
_atom_sites_solution_secondary difmap
_audit_creation_method SHELXL-97
_audit_update_record
;
2017-03-26 deposited with the CCDC.	2020-03-10 downloaded from the CCDC.
;
_cell_angle_alpha 90.00
_cell_angle_beta 90.00
_cell_angle_gamma 90.00
_cell_formula_units_Z 4
_cell_length_a 9.035(5)
_cell_length_b 11.727(7)
_cell_length_c 13.103(8)
_cell_measurement_reflns_used 4103
_cell_measurement_temperature 223(2)
_cell_measurement_theta_max 27.31
_cell_measurement_theta_min 2.33
_cell_volume 1388.3(14)
_computing_cell_refinement 'Bruker SMART'
_computing_data_collection 'Bruker SMART'
_computing_data_reduction 'Bruker SAINT'
_computing_molecular_graphics 'Bruker SHELXTL'
_computing_publication_material 'Bruker SHELXTL'
_computing_structure_refinement 'SHELXL-97 (Sheldrick, 1997)'
_computing_structure_solution 'SHELXS-97 (Sheldrick, 1990)'
_diffrn_ambient_temperature 223(2)
_diffrn_measured_fraction_theta_full 0.996
_diffrn_measured_fraction_theta_max 0.996
_diffrn_measurement_device_type 'CCD area detector'
_diffrn_measurement_method 'phi and omega scans'
_diffrn_radiation_monochromator graphite
_diffrn_radiation_source 'fine-focus sealed tube'
_diffrn_radiation_type MoK\a
_diffrn_radiation_wavelength 0.71073
_diffrn_reflns_av_R_equivalents 0.0331
_diffrn_reflns_av_sigmaI/netI 0.0370
_diffrn_reflns_limit_h_max 11
_diffrn_reflns_limit_h_min -11
_diffrn_reflns_limit_k_max 15
_diffrn_reflns_limit_k_min -9
_diffrn_reflns_limit_l_max 16
_diffrn_reflns_limit_l_min -17
_diffrn_reflns_number 9140
_diffrn_reflns_theta_full 27.50
_diffrn_reflns_theta_max 27.50
_diffrn_reflns_theta_min 2.33
_exptl_absorpt_coefficient_mu 0.375
_exptl_absorpt_correction_T_max 0.8959
_exptl_absorpt_correction_T_min 0.8064
_exptl_absorpt_correction_type multi-scan
_exptl_absorpt_process_details 'Sadabs, (Sheldrick 2001)'
_exptl_crystal_colour RED
_exptl_crystal_density_diffrn 1.389
_exptl_crystal_density_meas ?
_exptl_crystal_density_method 'not measured'
_exptl_crystal_description ROD
_exptl_crystal_F_000 608
_exptl_crystal_size_max 0.60
_exptl_crystal_size_mid 0.36
_exptl_crystal_size_min 0.30
_refine_diff_density_max 0.333
_refine_diff_density_min -0.176
_refine_diff_density_rms 0.051
_refine_ls_abs_structure_details 'Flack H D (1983), Acta Cryst. A39, 876-881'
_refine_ls_abs_structure_Flack -0.04(7)
_refine_ls_extinction_method none
_refine_ls_goodness_of_fit_ref 1.071
_refine_ls_hydrogen_treatment constr
_refine_ls_matrix_type full
_refine_ls_number_parameters 172
_refine_ls_number_reflns 3157
_refine_ls_number_restraints 0
_refine_ls_restrained_S_all 1.071
_refine_ls_R_factor_all 0.0391
_refine_ls_R_factor_gt 0.0369
_refine_ls_shift/su_max 0.000
_refine_ls_shift/su_mean 0.000
_refine_ls_structure_factor_coef Fsqd
_refine_ls_weighting_details 'calc w=1/[\s^2^(Fo^2^)+(0.0504P)^2^+0.0788P] where P=(Fo^2^+2Fc^2^)/3'
_refine_ls_weighting_scheme calc
_refine_ls_wR_factor_gt 0.0893
_refine_ls_wR_factor_ref 0.0906
_reflns_number_gt 2985
_reflns_number_total 3157
_reflns_threshold_expression >2sigma(I)
_cod_data_source_file c9ob02548k2.cif
_cod_data_source_block b296
_cod_depositor_comments
;
The following automatic conversions were performed:

data item '_exptl_absorpt_correction_type' value 'Multi-scan' was
changed to 'multi-scan' in accordance with the
/home/data/users/saulius/crontab/automatic-downloads/rss-feeds/RSC/lib/dictionaries/cif_core.dic
dictionary named 'cif_core.dic' version 2.4.2 last updated on
2011-04-26.

data item '_symmetry_cell_setting' value 'Orthorhombic' was changed
to 'orthorhombic' in accordance with the
/home/data/users/saulius/crontab/automatic-downloads/rss-feeds/RSC/lib/dictionaries/cif_core.dic
dictionary named 'cif_core.dic' version 2.4.2 last updated on
2011-04-26.

data item '_exptl_crystal_density_meas' value 'Not measured' was
changed to '?' -- the value is perceived as not measured.

Automatic conversion script
Id: cif_fix_values 7556 2019-12-06 15:28:31Z antanas 

 Adding full bibliography for 7157386--7157390.cif.
;
_cod_original_cell_volume 1388.4(14)
_cod_original_sg_symbol_H-M P2(1)2(1)2(1)
_cod_database_code 7157387

loop_
_symmetry_equiv_pos_as_xyz
'x, y, z'
'-x+1/2, -y, z+1/2'
'-x, y+1/2, -z+1/2'
'x+1/2, -y+1/2, -z'

loop_
_atom_site_label
_atom_site_type_symbol
_atom_site_fract_x
_atom_site_fract_y
_atom_site_fract_z
_atom_site_U_iso_or_equiv
_atom_site_adp_type
_atom_site_occupancy
_atom_site_symmetry_multiplicity
_atom_site_calc_flag
_atom_site_refinement_flags
_atom_site_disorder_assembly
_atom_site_disorder_group
S1 S 0.32281(6) 0.52347(4) 0.49177(3) 0.03415(13) Uani 1 1 d . . .
S2 S 0.84774(7) 0.41664(5) 0.54095(4) 0.04459(16) Uani 1 1 d . . .
N1 N 0.13343(19) 0.54228(13) 0.65732(11) 0.0297(3) Uani 1 1 d . . .
N2 N 0.12823(17) 0.68648(13) 0.55622(12) 0.0281(3) Uani 1 1 d . . .
N3 N 0.02639(19) 0.71069(15) 0.63226(12) 0.0355(4) Uani 1 1 d . . .
N4 N 0.6280(2) 0.45077(19) 0.39356(16) 0.0548(6) Uani 1 1 d . . .
C1 C 0.1922(2) 0.58481(15) 0.57095(13) 0.0254(4) Uani 1 1 d . . .
C2 C 0.3650(3) 0.39635(17) 0.56781(18) 0.0424(5) Uani 1 1 d . . .
H2A H 0.4050 0.3372 0.5227 0.051 Uiso 1 1 calc R . .
H2B H 0.4417 0.4155 0.6179 0.051 Uiso 1 1 calc R . .
C3 C 0.2310(3) 0.34910(18) 0.62351(19) 0.0462(6) Uani 1 1 d . . .
H3A H 0.1529 0.3327 0.5737 0.055 Uiso 1 1 calc R . .
H3B H 0.2583 0.2771 0.6564 0.055 Uiso 1 1 calc R . .
C4 C 0.1709(3) 0.43025(18) 0.70367(15) 0.0427(5) Uani 1 1 d . . .
H4A H 0.0822 0.3972 0.7349 0.051 Uiso 1 1 calc R . .
H4B H 0.2450 0.4411 0.7574 0.051 Uiso 1 1 calc R . .
C5 C 0.0333(2) 0.62163(19) 0.69113(15) 0.0373(5) Uani 1 1 d . . .
H5 H -0.0241 0.6126 0.7504 0.045 Uiso 1 1 calc R . .
C6 C 0.1634(2) 0.77057(16) 0.47749(13) 0.0321(4) Uani 1 1 d . . .
H6A H 0.2655 0.7583 0.4549 0.039 Uiso 1 1 calc R . .
H6B H 0.1581 0.8468 0.5078 0.039 Uiso 1 1 calc R . .
C7 C 0.0628(2) 0.76734(16) 0.38485(13) 0.0262(4) Uani 1 1 d . . .
C8 C 0.0760(2) 0.85736(17) 0.31475(15) 0.0333(4) Uani 1 1 d . . .
H8 H 0.1454 0.9157 0.3259 0.040 Uiso 1 1 calc R . .
C9 C -0.0138(3) 0.85975(18) 0.22899(15) 0.0396(5) Uani 1 1 d . . .
H9 H -0.0048 0.9198 0.1819 0.048 Uiso 1 1 calc R . .
C10 C -0.1170(3) 0.77396(19) 0.21207(15) 0.0395(5) Uani 1 1 d . . .
H10 H -0.1777 0.7765 0.1539 0.047 Uiso 1 1 calc R . .
C11 C -0.1308(2) 0.68453(19) 0.28075(15) 0.0362(5) Uani 1 1 d . . .
H11 H -0.2008 0.6267 0.2692 0.043 Uiso 1 1 calc R . .
C12 C -0.0400(2) 0.68078(16) 0.36718(14) 0.0297(4) Uani 1 1 d . . .
H12 H -0.0483 0.6198 0.4134 0.036 Uiso 1 1 calc R . .
C13 C 0.7183(2) 0.43536(17) 0.45446(16) 0.0342(4) Uani 1 1 d . . .

loop_
_atom_site_aniso_label
_atom_site_aniso_U_11
_atom_site_aniso_U_22
_atom_site_aniso_U_33
_atom_site_aniso_U_23
_atom_site_aniso_U_13
_atom_site_aniso_U_12
S1 0.0407(3) 0.0323(2) 0.0294(2) -0.0004(2) 0.0016(2) 0.0071(2)
S2 0.0452(3) 0.0479(3) 0.0407(3) 0.0020(2) -0.0080(2) -0.0047(3)
N1 0.0370(9) 0.0286(8) 0.0234(7) 0.0026(6) -0.0027(6) -0.0037(7)
N2 0.0294(8) 0.0262(7) 0.0288(7) 0.0009(6) 0.0004(6) -0.0004(6)
N3 0.0342(9) 0.0355(9) 0.0368(9) -0.0040(8) 0.0036(7) 0.0022(8)
N4 0.0550(13) 0.0568(12) 0.0525(11) -0.0172(10) -0.0159(10) 0.0117(10)
C1 0.0293(9) 0.0233(8) 0.0236(8) 0.0001(7) -0.0047(7) 0.0000(7)
C2 0.0477(13) 0.0293(10) 0.0501(12) 0.0037(9) -0.0060(10) 0.0099(10)
C3 0.0573(14) 0.0251(10) 0.0563(13) 0.0111(10) -0.0110(12) -0.0002(10)
C4 0.0538(13) 0.0377(11) 0.0366(10) 0.0156(9) -0.0059(10) -0.0035(11)
C5 0.0385(11) 0.0434(12) 0.0302(9) -0.0021(9) 0.0035(9) -0.0042(10)
C6 0.0331(10) 0.0261(8) 0.0372(10) 0.0075(7) -0.0038(8) -0.0053(8)
C7 0.0284(9) 0.0253(8) 0.0249(8) -0.0006(7) 0.0054(7) 0.0043(7)
C8 0.0384(11) 0.0263(10) 0.0351(10) 0.0042(8) 0.0058(9) -0.0008(8)
C9 0.0526(14) 0.0365(11) 0.0297(10) 0.0092(9) 0.0059(10) 0.0069(10)
C10 0.0463(12) 0.0463(12) 0.0259(9) -0.0049(9) -0.0008(8) 0.0103(10)
C11 0.0386(11) 0.0358(10) 0.0342(10) -0.0066(8) 0.0020(8) -0.0015(9)
C12 0.0383(11) 0.0239(9) 0.0268(9) 0.0017(7) 0.0042(8) 0.0001(8)
C13 0.0399(11) 0.0271(9) 0.0355(10) -0.0094(8) 0.0077(9) -0.0014(8)

loop_
_atom_type_symbol
_atom_type_description
_atom_type_scat_dispersion_real
_atom_type_scat_dispersion_imag
_atom_type_scat_source
C C 0.0033 0.0016 'International Tables Vol C Tables 4.2.6.8 and 6.1.1.4'
H H 0.0000 0.0000 'International Tables Vol C Tables 4.2.6.8 and 6.1.1.4'
N N 0.0061 0.0033 'International Tables Vol C Tables 4.2.6.8 and 6.1.1.4'
S S 0.1246 0.1234 'International Tables Vol C Tables 4.2.6.8 and 6.1.1.4'

loop_
_geom_angle_atom_site_label_1
_geom_angle_atom_site_label_2
_geom_angle_atom_site_label_3
_geom_angle
_geom_angle_site_symmetry_1
_geom_angle_site_symmetry_3
_geom_angle_publ_flag
C1 S1 C2 98.87(10) . . ?
C1 N1 C5 106.28(16) . . ?
C1 N1 C4 125.55(17) . . ?
C5 N1 C4 128.16(17) . . ?
C1 N2 N3 111.43(15) . . ?
C1 N2 C6 127.50(16) . . ?
N3 N2 C6 120.89(15) . . ?
C5 N3 N2 103.31(16) . . ?
N2 C1 N1 106.32(15) . . ?
N2 C1 S1 125.37(14) . . ?
N1 C1 S1 128.31(14) . . ?
C3 C2 S1 113.09(16) . . ?
C4 C3 C2 112.91(19) . . ?
N1 C4 C3 110.66(16) . . ?
N3 C5 N1 112.65(18) . . ?
N2 C6 C7 114.70(15) . . ?
C12 C7 C8 119.67(17) . . ?
C12 C7 C6 123.35(16) . . ?
C8 C7 C6 116.98(17) . . ?
C9 C8 C7 119.71(19) . . ?
C8 C9 C10 120.49(19) . . ?
C11 C10 C9 120.26(19) . . ?
C10 C11 C12 119.8(2) . . ?
C7 C12 C11 120.10(17) . . ?
N4 C13 S2 178.7(2) . . ?

loop_
_geom_bond_atom_site_label_1
_geom_bond_atom_site_label_2
_geom_bond_distance
_geom_bond_site_symmetry_2
_geom_bond_publ_flag
S1 C1 1.728(2) . ?
S1 C2 1.833(2) . ?
S2 C13 1.643(2) . ?
N1 C1 1.346(2) . ?
N1 C5 1.371(3) . ?
N1 C4 1.486(3) . ?
N2 C1 1.339(2) . ?
N2 N3 1.386(2) . ?
N2 C6 1.462(2) . ?
N3 C5 1.300(3) . ?
N4 C13 1.156(3) . ?
C2 C3 1.518(3) . ?
C3 C4 1.518(3) . ?
C6 C7 1.517(3) . ?
C7 C12 1.395(3) . ?
C7 C8 1.404(3) . ?
C8 C9 1.386(3) . ?
C9 C10 1.389(3) . ?
C10 C11 1.388(3) . ?
C11 C12 1.399(3) . ?
